data_7243619
loop_
_publ_author_name
'Xiang, Shiqun'
'Fan, Weibin'
'Zhang, Wei'
'Li, Yinghua'
'Guo, Shiwei'
'Huang, Deguang'

_publ_section_title
;
 Aqueous CO2 fixation: construction of pyridine skeletons in cooperation
 with ammonium cations
;
_journal_issue 20
_journal_name_full 'Green Chemistry'
_journal_page_first 7950
_journal_page_last 7955
_journal_paper_doi 10.1039/D1GC02303A
_journal_volume 23
_journal_year 2021
_chemical_formula_moiety 'C23 H21 N'
_chemical_formula_sum 'C23 H21 N'
_chemical_formula_weight 311.41
_space_group_crystal_system orthorhombic
_space_group_IT_number 60
_space_group_name_Hall '-P 2n 2ab'
_space_group_name_H-M_alt 'P b c n'
_atom_sites_solution_hydrogens geom
_audit_creation_method SHELXL-2018/3
_audit_update_record
;
2021-09-10 deposited with the CCDC.	2021-09-13 downloaded from the CCDC.
;
_cell_angle_alpha 90
_cell_angle_beta 90
_cell_angle_gamma 90
_cell_formula_units_Z 4
_cell_length_a 11.0913(14)
_cell_length_b 16.1163(18)
_cell_length_c 9.1839(9)
_cell_measurement_reflns_used 1259
_cell_measurement_temperature 150(2)
_cell_measurement_theta_max 71.9870
_cell_measurement_theta_min 4.8030
_cell_volume 1641.6(3)
_computing_cell_refinement 'CrysAlisPro 1.171.40.68a (Rigaku OD, 2019)'
_computing_data_collection 'CrysAlisPro 1.171.40.68a (Rigaku OD, 2019)'
_computing_data_reduction 'CrysAlisPro 1.171.40.68a (Rigaku OD, 2019)'
_computing_molecular_graphics 'Bruker SHELXTL'
_computing_publication_material 'Bruker SHELXTL'
_computing_structure_refinement 'SHELXL-2018/3 (Sheldrick, 2018)'
_diffrn_ambient_temperature 150(2)
_diffrn_detector_area_resol_mean 10.5594
_diffrn_measured_fraction_theta_full 0.963
_diffrn_measured_fraction_theta_max 0.963
_diffrn_measurement_device_type 'SuperNova, Dual, Cu at home/near, Atlas'
_diffrn_measurement_method '\w scans'
_diffrn_radiation_type CuK\a
_diffrn_radiation_wavelength 1.54184
_diffrn_reflns_av_R_equivalents 0.0539
_diffrn_reflns_av_unetI/netI 0.0481
_diffrn_reflns_Laue_measured_fraction_full 0.963
_diffrn_reflns_Laue_measured_fraction_max 0.963
_diffrn_reflns_limit_h_max 9
_diffrn_reflns_limit_h_min -13
_diffrn_reflns_limit_k_max 18
_diffrn_reflns_limit_k_min -16
_diffrn_reflns_limit_l_max 7
_diffrn_reflns_limit_l_min -10
_diffrn_reflns_number 3709
_diffrn_reflns_point_group_measured_fraction_full 0.963
_diffrn_reflns_point_group_measured_fraction_max 0.963
_diffrn_reflns_theta_full 64.978
_diffrn_reflns_theta_max 64.978
_diffrn_reflns_theta_min 4.840
_diffrn_source 'micro-focus sealed X-ray tube'
_exptl_absorpt_coefficient_mu 0.549
_exptl_absorpt_correction_T_max 1.00000
_exptl_absorpt_correction_T_min 0.73132
_exptl_absorpt_correction_type multi-scan
_exptl_absorpt_process_details
; 
CrysAlisPro 1.171.40.68a (Rigaku Oxford Diffraction, 2019) 
Empirical absorption correction using spherical harmonics, 
 implemented in SCALE3 ABSPACK scaling algorithm. 
;
_exptl_crystal_colour colourless
_exptl_crystal_density_diffrn 1.260
_exptl_crystal_density_method 'Not Measured'
_exptl_crystal_description needle
_exptl_crystal_F_000 664
_exptl_crystal_size_max 0.180
_exptl_crystal_size_mid 0.040
_exptl_crystal_size_min 0.040
_refine_diff_density_max 0.213
_refine_diff_density_min -0.318
_refine_diff_density_rms 0.055
_refine_ls_extinction_method none
_refine_ls_goodness_of_fit_ref 1.091
_refine_ls_hydrogen_treatment constr
_refine_ls_matrix_type full
_refine_ls_number_parameters 110
_refine_ls_number_reflns 1351
_refine_ls_number_restraints 0
_refine_ls_restrained_S_all 1.091
_refine_ls_R_factor_all 0.0670
_refine_ls_R_factor_gt 0.0498
_refine_ls_shift/su_max 0.000
_refine_ls_shift/su_mean 0.000
_refine_ls_structure_factor_coef Fsqd
_refine_ls_weighting_details 'w=1/[\s^2^(Fo^2^)+(0.0874P)^2^] where P=(Fo^2^+2Fc^2^)/3'
_refine_ls_weighting_scheme calc
_refine_ls_wR_factor_gt 0.1344
_refine_ls_wR_factor_ref 0.1468
_reflns_Friedel_coverage 0.000
_reflns_number_gt 1043
_reflns_number_total 1351
_reflns_threshold_expression 'I > 2\s(I)'
_cod_data_source_file d1gc02303a2.cif
_cod_data_source_block Compound2v
_cod_depositor_comments 'Adding full bibliography for 7243618--7243621.cif.'
_cod_database_code 7243619
_shelx_shelxl_version_number 2018/3
_shelx_space_group_comment
; 
The symmetry employed for this shelxl refinement is uniquely defined 
by the following loop, which should always be used as a source of 
symmetry information in preference to the above space-group names. 
They are only intended as comments. 
;
_shelx_estimated_absorpt_t_min 0.908
_shelx_estimated_absorpt_t_max 0.978

loop_
_space_group_symop_operation_xyz
'x, y, z'
'-x+1/2, -y+1/2, z+1/2'
'x+1/2, -y+1/2, -z'
'-x, y, -z+1/2'
'-x, -y, -z'
'x-1/2, y-1/2, -z-1/2'
'-x-1/2, y-1/2, z'
'x, -y, z-1/2'

loop_
_atom_site_label
_atom_site_type_symbol
_atom_site_fract_x
_atom_site_fract_y
_atom_site_fract_z
_atom_site_U_iso_or_equiv
_atom_site_adp_type
_atom_site_occupancy
_atom_site_site_symmetry_order
_atom_site_calc_flag
_atom_site_refinement_flags_posn
_atom_site_refinement_flags_adp
_atom_site_refinement_flags_occupancy
_atom_site_disorder_assembly
_atom_site_disorder_group
N1 N 0.500000 0.37887(13) 0.750000 0.0208(5) Uani 1 2 d S T P . .
C1 C 0.57900(17) 0.42158(12) 0.83231(17) 0.0218(5) Uani 1 1 d . . . . .
C2 C 0.66156(18) 0.37152(12) 0.92530(17) 0.0224(5) Uani 1 1 d . . . . .
C3 C 0.61550(19) 0.30446(12) 1.00382(19) 0.0271(5) Uani 1 1 d . . . . .
H3 H 0.532999 0.289808 0.993246 0.033 Uiso 1 1 calc R U . . .
C4 C 0.6882(2) 0.25895(13) 1.0969(2) 0.0313(5) Uani 1 1 d . . . . .
H4 H 0.655254 0.214188 1.151212 0.038 Uiso 1 1 calc R U . . .
C5 C 0.8094(2) 0.27902(13) 1.1105(2) 0.0332(5) Uani 1 1 d . . . . .
H5 H 0.859747 0.248245 1.174526 0.040 Uiso 1 1 calc R U . . .
C6 C 0.85671(19) 0.34431(14) 1.0301(2) 0.0311(5) Uani 1 1 d . . . . .
H6 H 0.939955 0.357236 1.039016 0.037 Uiso 1 1 calc R U . . .
C7 C 0.78506(17) 0.39137(12) 0.93670(18) 0.0242(5) Uani 1 1 d . . . . .
C8 C 0.83797(19) 0.45995(13) 0.8465(2) 0.0294(5) Uani 1 1 d . . . . .
H8A H 0.812773 0.452103 0.744027 0.035 Uiso 1 1 calc R U . . .
H8B H 0.926957 0.455609 0.849938 0.035 Uiso 1 1 calc R U . . .
C9 C 0.80133(19) 0.54724(13) 0.8952(2) 0.0285(5) Uani 1 1 d . . . . .
H9A H 0.851306 0.563555 0.979840 0.034 Uiso 1 1 calc R U . . .
H9B H 0.818190 0.586791 0.815318 0.034 Uiso 1 1 calc R U . . .
C10 C 0.66811(18) 0.55376(12) 0.93719(19) 0.0238(5) Uani 1 1 d . . . . .
H10A H 0.657829 0.531508 1.036892 0.029 Uiso 1 1 calc R U . . .
H10B H 0.645205 0.613116 0.939345 0.029 Uiso 1 1 calc R U . . .
C11 C 0.58308(17) 0.50849(12) 0.83660(17) 0.0226(5) Uani 1 1 d . . . . .
C12 C 0.500000 0.55070(16) 0.750000 0.0213(6) Uani 1 2 d S T P . .
H12 H 0.500000 0.609646 0.749999 0.026 Uiso 1 2 calc R U P . .

loop_
_atom_site_aniso_label
_atom_site_aniso_U_11
_atom_site_aniso_U_22
_atom_site_aniso_U_33
_atom_site_aniso_U_23
_atom_site_aniso_U_13
_atom_site_aniso_U_12
N1 0.0131(12) 0.0292(11) 0.0200(9) 0.000 0.0016(8) 0.000
C1 0.0146(10) 0.0315(10) 0.0193(8) -0.0012(7) 0.0029(7) -0.0011(8)
C2 0.0175(11) 0.0291(10) 0.0204(8) -0.0037(7) 0.0006(7) 0.0051(8)
C3 0.0259(11) 0.0271(10) 0.0284(9) -0.0026(7) -0.0018(8) 0.0030(8)
C4 0.0348(13) 0.0272(10) 0.0321(10) 0.0018(8) -0.0022(9) 0.0039(9)
C5 0.0340(13) 0.0348(11) 0.0307(9) -0.0018(8) -0.0085(9) 0.0133(9)
C6 0.0203(11) 0.0415(12) 0.0315(9) -0.0053(8) -0.0040(8) 0.0082(10)
C7 0.0141(10) 0.0351(10) 0.0235(8) -0.0050(7) 0.0007(7) 0.0037(9)
C8 0.0133(10) 0.0484(13) 0.0264(9) 0.0001(8) 0.0028(7) 0.0009(9)
C9 0.0205(11) 0.0382(11) 0.0268(9) 0.0039(7) 0.0000(8) -0.0072(9)
C10 0.0186(11) 0.0283(9) 0.0245(8) -0.0005(7) -0.0013(7) -0.0017(8)
C11 0.0181(11) 0.0300(10) 0.0198(8) -0.0004(7) 0.0038(7) -0.0008(8)
C12 0.0171(14) 0.0258(12) 0.0210(10) 0.000 0.0045(10) 0.000

loop_
_atom_type_symbol
_atom_type_description
_atom_type_scat_dispersion_real
_atom_type_scat_dispersion_imag
_atom_type_scat_source
C C 0.0181 0.0091 'International Tables Vol C Tables 4.2.6.8 and 6.1.1.4'
H H 0.0000 0.0000 'International Tables Vol C Tables 4.2.6.8 and 6.1.1.4'
N N 0.0311 0.0180 'International Tables Vol C Tables 4.2.6.8 and 6.1.1.4'

loop_
_geom_angle_atom_site_label_1
_geom_angle_atom_site_label_2
_geom_angle_atom_site_label_3
_geom_angle
_geom_angle_site_symmetry_1
_geom_angle_site_symmetry_3
_geom_angle_publ_flag
C1 N1 C1 118.5(2) 4_656 . ?
N1 C1 C11 123.20(17) . . ?
N1 C1 C2 116.42(17) . . ?
C11 C1 C2 120.35(16) . . ?
C3 C2 C7 119.51(18) . . ?
C3 C2 C1 119.37(18) . . ?
C7 C2 C1 121.11(17) . . ?
C4 C3 C2 121.0(2) . . ?
C4 C3 H3 119.5 . . ?
C2 C3 H3 119.5 . . ?
C3 C4 C5 119.73(19) . . ?
C3 C4 H4 120.1 . . ?
C5 C4 H4 120.1 . . ?
C6 C5 C4 119.62(19) . . ?
C6 C5 H5 120.2 . . ?
C4 C5 H5 120.2 . . ?
C5 C6 C7 121.6(2) . . ?
C5 C6 H6 119.2 . . ?
C7 C6 H6 119.2 . . ?
C6 C7 C2 118.42(18) . . ?
C6 C7 C8 121.17(18) . . ?
C2 C7 C8 120.38(17) . . ?
C7 C8 C9 114.31(16) . . ?
C7 C8 H8A 108.7 . . ?
C9 C8 H8A 108.7 . . ?
C7 C8 H8B 108.7 . . ?
C9 C8 H8B 108.7 . . ?
H8A C8 H8B 107.6 . . ?
C10 C9 C8 113.13(16) . . ?
C10 C9 H9A 109.0 . . ?
C8 C9 H9A 109.0 . . ?
C10 C9 H9B 109.0 . . ?
C8 C9 H9B 109.0 . . ?
H9A C9 H9B 107.8 . . ?
C11 C10 C9 114.60(16) . . ?
C11 C10 H10A 108.6 . . ?
C9 C10 H10A 108.6 . . ?
C11 C10 H10B 108.6 . . ?
C9 C10 H10B 108.6 . . ?
H10A C10 H10B 107.6 . . ?
C12 C11 C1 116.75(18) . . ?
C12 C11 C10 121.77(18) . . ?
C1 C11 C10 121.38(17) . . ?
C11 C12 C11 121.6(2) . 4_656 ?
C11 C12 H12 119.2 . . ?
C11 C12 H12 119.2 4_656 . ?

loop_
_geom_bond_atom_site_label_1
_geom_bond_atom_site_label_2
_geom_bond_distance
_geom_bond_site_symmetry_2
_geom_bond_publ_flag
N1 C1 1.346(2) 4_656 ?
N1 C1 1.346(2) . ?
C1 C11 1.402(3) . ?
C1 C2 1.490(3) . ?
C2 C3 1.396(3) . ?
C2 C7 1.411(3) . ?
C3 C4 1.385(3) . ?
C3 H3 0.9500 . ?
C4 C5 1.389(3) . ?
C4 H4 0.9500 . ?
C5 C6 1.388(3) . ?
C5 H5 0.9500 . ?
C6 C7 1.394(3) . ?
C6 H6 0.9500 . ?
C7 C8 1.501(3) . ?
C8 C9 1.531(3) . ?
C8 H8A 0.9900 . ?
C8 H8B 0.9900 . ?
C9 C10 1.530(3) . ?
C9 H9A 0.9900 . ?
C9 H9B 0.9900 . ?
C10 C11 1.508(3) . ?
C10 H10A 0.9900 . ?
C10 H10B 0.9900 . ?
C11 C12 1.394(2) . ?
C12 H12 0.9500 . ?

loop_
_geom_torsion_atom_site_label_1
_geom_torsion_atom_site_label_2
_geom_torsion_atom_site_label_3
_geom_torsion_atom_site_label_4
_geom_torsion
_geom_torsion_site_symmetry_1
_geom_torsion_site_symmetry_2
_geom_torsion_site_symmetry_3
_geom_torsion_site_symmetry_4
_geom_torsion_publ_flag
C1 N1 C1 C11 0.01(12) 4_656 . . . ?
C1 N1 C1 C2 177.92(16) 4_656 . . . ?
N1 C1 C2 C3 -43.9(2) . . . . ?
C11 C1 C2 C3 134.05(18) . . . . ?
N1 C1 C2 C7 136.88(16) . . . . ?
C11 C1 C2 C7 -45.2(2) . . . . ?
C7 C2 C3 C4 2.4(3) . . . . ?
C1 C2 C3 C4 -176.83(16) . . . . ?
C2 C3 C4 C5 -1.3(3) . . . . ?
C3 C4 C5 C6 -0.3(3) . . . . ?
C4 C5 C6 C7 0.8(3) . . . . ?
C5 C6 C7 C2 0.2(3) . . . . ?
C5 C6 C7 C8 -177.91(18) . . . . ?
C3 C2 C7 C6 -1.8(3) . . . . ?
C1 C2 C7 C6 177.37(16) . . . . ?
C3 C2 C7 C8 176.34(16) . . . . ?
C1 C2 C7 C8 -4.5(3) . . . . ?
C6 C7 C8 C9 -109.3(2) . . . . ?
C2 C7 C8 C9 72.5(2) . . . . ?
C7 C8 C9 C10 -41.5(2) . . . . ?
C8 C9 C10 C11 -42.0(2) . . . . ?
N1 C1 C11 C12 0.0(2) . . . . ?
C2 C1 C11 C12 -177.85(13) . . . . ?
N1 C1 C11 C10 176.29(14) . . . . ?
C2 C1 C11 C10 -1.5(3) . . . . ?
C9 C10 C11 C12 -113.54(18) . . . . ?
C9 C10 C11 C1 70.3(2) . . . . ?
C1 C11 C12 C11 0.01(10) . . . 4_656 ?
C10 C11 C12 C11 -176.29(18) . . . 4_656 ?
